data_4122889
loop_
_publ_author_name
'Takemoto, Shin'
'Ohata, Jun'
'Umetani, Kento'
'Yamaguchi, Masahiro'
'Matsuzaka, Hiroyuki'

_publ_section_title
;
 A Diruthenium \m-Carbido Complex That Shows Singlet-Carbene-Like
 Reactivity.
;
_journal_name_full 'Journal of the American Chemical Society'
_journal_page_first 141104122937002
_journal_paper_doi 10.1021/ja509364d
_journal_year 2014
_chemical_formula_sum 'C28 H35 N O2 Ru2'
_chemical_formula_weight 619.71
_chemical_name_systematic
; 
 ? 
;
_space_group_IT_number 2
_symmetry_cell_setting triclinic
_symmetry_space_group_name_Hall '-P 1'
_symmetry_space_group_name_H-M 'P -1'
_atom_sites_solution_hydrogens geom
_atom_sites_solution_primary direct
_atom_sites_solution_secondary difmap
_audit_creation_method SHELXL-97
_cell_angle_alpha 73.53(3)
_cell_angle_beta 71.10(3)
_cell_angle_gamma 76.21(3)
_cell_formula_units_Z 2
_cell_length_a 11.013(8)
_cell_length_b 11.881(12)
_cell_length_c 13.538(11)
_cell_measurement_temperature 296(2)
_cell_volume 1586(2)
_computing_cell_refinement 'rigaku process auto'
_computing_data_collection 'rigaku process auto'
_computing_data_reduction 'rigaku process auto'
_computing_structure_refinement 'SHELXL-97 (Sheldrick, 1997)'
_computing_structure_solution 'SHELXS-97 (Sheldrick, 1990)'
_diffrn_ambient_temperature 296(2)
_diffrn_measured_fraction_theta_full 0.961
_diffrn_measured_fraction_theta_max 0.961
_diffrn_measurement_device_type 'rigaku r-axis rapid'
_diffrn_radiation_monochromator graphite
_diffrn_radiation_source 'fine-focus sealed tube'
_diffrn_radiation_type MoK\a
_diffrn_radiation_wavelength 0.71075
_diffrn_reflns_av_R_equivalents 0.1602
_diffrn_reflns_av_sigmaI/netI 0.2324
_diffrn_reflns_limit_h_max 13
_diffrn_reflns_limit_h_min -14
_diffrn_reflns_limit_k_max 15
_diffrn_reflns_limit_k_min -15
_diffrn_reflns_limit_l_max 17
_diffrn_reflns_limit_l_min -17
_diffrn_reflns_number 15056
_diffrn_reflns_theta_full 27.48
_diffrn_reflns_theta_max 27.48
_diffrn_reflns_theta_min 3.24
_exptl_absorpt_coefficient_mu 0.972
_exptl_absorpt_correction_T_max 0.9090
_exptl_absorpt_correction_T_min 0.5102
_exptl_absorpt_correction_type empirical
_exptl_absorpt_process_details abscor
_exptl_crystal_colour red
_exptl_crystal_density_diffrn 1.298
_exptl_crystal_density_method 'not measured'
_exptl_crystal_description plate
_exptl_crystal_F_000 628
_exptl_crystal_size_max 0.80
_exptl_crystal_size_mid 0.20
_exptl_crystal_size_min 0.10
_refine_diff_density_max 2.146
_refine_diff_density_min -0.744
_refine_diff_density_rms 0.206
_refine_ls_extinction_method none
_refine_ls_goodness_of_fit_ref 0.985
_refine_ls_hydrogen_treatment constr
_refine_ls_matrix_type full
_refine_ls_number_parameters 299
_refine_ls_number_reflns 7005
_refine_ls_number_restraints 0
_refine_ls_restrained_S_all 0.985
_refine_ls_R_factor_all 0.2479
_refine_ls_R_factor_gt 0.1206
_refine_ls_shift/su_max 0.004
_refine_ls_shift/su_mean 0.000
_refine_ls_structure_factor_coef Fsqd
_refine_ls_weighting_details 'calc w=1/[\s^2^(Fo^2^)+(0.1919P)^2^+0.0000P] where P=(Fo^2^+2Fc^2^)/3'
_refine_ls_weighting_scheme calc
_refine_ls_wR_factor_gt 0.2973
_refine_ls_wR_factor_ref 0.3783
_reflns_number_gt 2724
_reflns_number_total 7005
_reflns_threshold_expression >2sigma(I)
_cod_data_source_file ja509364d_si_001.cif
_cod_data_source_block 4
_cod_depositor_comments
;
The following automatic conversions were performed:
'_atom_site_symetry_multiplicity' tag replaced with
'_atom_site_symmetry_multiplicity'.

Automatic conversion script
Id: cif_correct_tags 1440 2010-10-19 06:21:57Z saulius 
;
_cod_original_sg_symbol_H-M P-1
_cod_database_code 4122889

loop_
_symmetry_equiv_pos_as_xyz
'x, y, z'
'-x, -y, -z'

loop_
_atom_site_label
_atom_site_type_symbol
_atom_site_fract_x
_atom_site_fract_y
_atom_site_fract_z
_atom_site_U_iso_or_equiv
_atom_site_adp_type
_atom_site_occupancy
_atom_site_symmetry_multiplicity
_atom_site_calc_flag
Ru1 Ru 0.25609(13) 0.07413(12) 0.31663(10) 0.0539(5) Uani 1 1 d
Ru2 Ru 0.14615(13) 0.19998(11) 0.17387(11) 0.0535(5) Uani 1 1 d
O1 O 0.228(2) 0.4184(16) 0.3008(19) 0.142(9) Uani 1 1 d
O2 O 0.047(2) 0.3478(18) 0.4206(18) 0.133(8) Uani 1 1 d
N1 N 0.2245(14) 0.0373(12) 0.2023(12) 0.064(4) Uani 1 1 d
C1 C 0.1757(16) 0.2377(14) 0.2908(13) 0.054(4) Uani 1 1 d
C2 C 0.154(3) 0.346(2) 0.342(2) 0.100(9) Uani 1 1 d
C3 C 0.2531(19) -0.0610(15) 0.1537(16) 0.066(5) Uani 1 1 d
C4 C 0.353(2) -0.059(2) 0.0548(18) 0.085(6) Uani 1 1 d
H4 H 0.3989 0.0050 0.0206 0.094 Uiso 1 1 d
C5 C 0.381(2) -0.163(2) 0.017(2) 0.097(7) Uani 1 1 d
H5 H 0.4450 -0.1588 -0.0508 0.114 Uiso 1 1 d
C6 C 0.327(3) -0.257(2) 0.068(3) 0.103(9) Uani 1 1 d
H6 H 0.3589 -0.3222 0.0400 0.149 Uiso 1 1 d
C7 C 0.228(3) -0.256(2) 0.160(3) 0.113(9) Uani 1 1 d
H7 H 0.1837 -0.3210 0.1926 0.134 Uiso 1 1 d
C8 C 0.187(2) -0.1595(18) 0.2096(19) 0.084(6) Uani 1 1 d
H8 H 0.1225 -0.1569 0.2726 0.102 Uiso 1 1 d
C9 C 0.397(2) -0.077(2) 0.3733(16) 0.077(6) Uani 1 1 d
C10 C 0.282(2) -0.0815(18) 0.4493(16) 0.078(6) Uani 1 1 d
C11 C 0.2465(19) 0.0243(18) 0.4924(14) 0.069(6) Uani 1 1 d
C12 C 0.351(2) 0.0883(19) 0.4336(17) 0.075(6) Uani 1 1 d
C13 C 0.4379(19) 0.027(2) 0.3631(16) 0.080(6) Uani 1 1 d
C14 C 0.465(4) -0.177(3) 0.318(3) 0.174(18) Uani 1 1 d
H14A H 0.5056 -0.2299 0.3571 0.226 Uiso 1 1 d
H14B H 0.5398 -0.1269 0.2556 0.226 Uiso 1 1 d
H14C H 0.4148 -0.1829 0.2807 0.226 Uiso 1 1 d
C15 C 0.202(3) -0.182(3) 0.490(2) 0.129(11) Uani 1 1 d
H15A H 0.1546 -0.1750 0.4416 0.175 Uiso 1 1 d
H15B H 0.1418 -0.1688 0.5588 0.175 Uiso 1 1 d
H15C H 0.2573 -0.2544 0.5007 0.175 Uiso 1 1 d
C16 C 0.125(3) 0.049(3) 0.5821(19) 0.128(11) Uani 1 1 d
H16A H 0.1512 0.0657 0.6376 0.152 Uiso 1 1 d
H16B H 0.0846 -0.0204 0.6107 0.152 Uiso 1 1 d
H16C H 0.0683 0.1153 0.5552 0.152 Uiso 1 1 d
C17 C 0.367(3) 0.198(3) 0.460(2) 0.129(11) Uani 1 1 d
H17A H 0.2865 0.2520 0.4593 0.168 Uiso 1 1 d
H17B H 0.4385 0.2204 0.4241 0.168 Uiso 1 1 d
H17C H 0.3604 0.1696 0.5418 0.168 Uiso 1 1 d
C18 C 0.569(3) 0.068(4) 0.291(2) 0.162(16) Uani 1 1 d
H18A H 0.5624 0.1437 0.2724 0.201 Uiso 1 1 d
H18B H 0.5962 0.0274 0.2294 0.201 Uiso 1 1 d
H18C H 0.6335 0.0265 0.3321 0.201 Uiso 1 1 d
C19 C -0.027(2) 0.266(2) 0.117(2) 0.087(7) Uani 1 1 d
C20 C 0.008(2) 0.366(2) 0.1338(15) 0.085(7) Uani 1 1 d
C21 C 0.128(2) 0.3761(17) 0.0650(19) 0.075(6) Uani 1 1 d
C22 C 0.165(2) 0.290(2) 0.0068(16) 0.086(7) Uani 1 1 d
C23 C 0.066(3) 0.2261(18) 0.039(2) 0.087(7) Uani 1 1 d
C24 C -0.155(3) 0.226(4) 0.177(3) 0.24(3) Uani 1 1 d
H24A H -0.2280 0.2779 0.1580 0.319 Uiso 1 1 d
H24B H -0.1728 0.2222 0.2576 0.319 Uiso 1 1 d
H24C H -0.1569 0.1458 0.1755 0.319 Uiso 1 1 d
C25 C -0.085(3) 0.441(3) 0.216(3) 0.154(14) Uani 1 1 d
H25A H -0.0112 0.4894 0.2227 0.247 Uiso 1 1 d
H25B H -0.1261 0.4161 0.2669 0.247 Uiso 1 1 d
H25C H -0.1206 0.5195 0.1642 0.247 Uiso 1 1 d
C26 C 0.206(4) 0.476(3) 0.046(3) 0.21(2) Uani 1 1 d
H26A H 0.2015 0.5310 -0.0171 0.236 Uiso 1 1 d
H26B H 0.2904 0.4412 0.0503 0.236 Uiso 1 1 d
H26C H 0.1616 0.5146 0.1077 0.236 Uiso 1 1 d
C27 C 0.288(4) 0.287(8) -0.084(3) 0.42(6) Uani 1 1 d
H27A H 0.3003 0.2069 -0.0934 0.342 Uiso 1 1 d
H27B H 0.3509 0.3005 -0.0614 0.342 Uiso 1 1 d
H27C H 0.2677 0.3428 -0.1437 0.342 Uiso 1 1 d
C28 C 0.063(5) 0.132(3) -0.014(4) 0.21(2) Uani 1 1 d
H28A H 0.1230 0.1223 -0.0746 0.286 Uiso 1 1 d
H28B H -0.0276 0.1415 -0.0217 0.286 Uiso 1 1 d
H28C H 0.0651 0.0517 0.0421 0.286 Uiso 1 1 d

loop_
_atom_site_aniso_label
_atom_site_aniso_U_11
_atom_site_aniso_U_22
_atom_site_aniso_U_33
_atom_site_aniso_U_23
_atom_site_aniso_U_13
_atom_site_aniso_U_12
Ru1 0.0627(9) 0.0437(9) 0.0560(9) -0.0075(7) -0.0272(7) 0.0005(6)
Ru2 0.0663(9) 0.0382(8) 0.0603(9) -0.0053(6) -0.0315(7) -0.0036(6)
O1 0.22(2) 0.053(10) 0.21(2) -0.028(12) -0.142(19) -0.022(13)
O2 0.134(15) 0.125(17) 0.155(18) -0.099(15) -0.045(14) 0.040(13)
N1 0.085(10) 0.041(8) 0.082(10) -0.029(8) -0.045(9) 0.011(7)
C1 0.067(10) 0.037(9) 0.057(10) -0.004(7) -0.025(8) -0.005(7)
C2 0.17(3) 0.048(13) 0.105(19) -0.033(14) -0.09(2) 0.025(16)
C3 0.094(13) 0.039(10) 0.078(12) -0.020(9) -0.047(11) 0.007(9)
C4 0.078(13) 0.085(16) 0.088(15) -0.047(13) -0.008(12) 0.005(11)
C5 0.108(17) 0.076(17) 0.102(18) -0.048(15) -0.012(14) 0.007(14)
C6 0.13(2) 0.061(16) 0.14(2) -0.057(17) -0.07(2) 0.025(15)
C7 0.16(3) 0.065(16) 0.14(2) -0.029(17) -0.06(2) -0.027(17)
C8 0.100(15) 0.045(12) 0.114(18) -0.016(12) -0.043(14) -0.005(11)
C9 0.083(13) 0.074(15) 0.057(12) -0.012(11) -0.022(11) 0.018(11)
C10 0.111(16) 0.060(13) 0.064(12) 0.033(10) -0.044(13) -0.043(12)
C11 0.083(13) 0.066(13) 0.062(11) -0.022(10) -0.048(11) 0.029(10)
C12 0.096(15) 0.069(14) 0.077(14) -0.004(11) -0.049(13) -0.022(12)
C13 0.070(12) 0.087(17) 0.061(13) 0.020(12) -0.019(11) -0.015(11)
C14 0.22(3) 0.15(3) 0.16(3) -0.10(2) -0.13(3) 0.13(3)
C15 0.19(3) 0.10(2) 0.12(2) 0.033(17) -0.09(2) -0.06(2)
C16 0.15(2) 0.14(3) 0.066(15) -0.026(16) -0.034(16) 0.04(2)
C17 0.18(3) 0.13(3) 0.12(2) -0.003(18) -0.10(2) -0.03(2)
C18 0.100(18) 0.23(4) 0.12(2) 0.07(2) -0.046(18) -0.08(2)
C19 0.061(12) 0.101(19) 0.083(15) 0.035(13) -0.033(12) -0.035(12)
C20 0.109(17) 0.087(17) 0.051(11) -0.019(11) -0.044(12) 0.037(14)
C21 0.079(13) 0.053(12) 0.107(17) 0.015(11) -0.060(13) -0.029(10)
C22 0.084(14) 0.092(18) 0.053(12) -0.016(12) -0.008(11) 0.025(13)
C23 0.14(2) 0.049(13) 0.098(17) -0.012(12) -0.072(17) -0.009(13)
C24 0.14(2) 0.34(6) 0.19(3) 0.17(4) -0.11(3) -0.15(3)
C25 0.19(3) 0.13(3) 0.14(3) -0.03(2) -0.12(3) 0.06(2)
C26 0.31(5) 0.11(2) 0.27(4) 0.12(3) -0.24(4) -0.12(3)
C27 0.15(3) 0.81(15) 0.12(3) -0.13(6) -0.03(3) 0.24(6)
C28 0.35(6) 0.11(3) 0.28(5) -0.08(3) -0.25(5) 0.05(3)

loop_
_atom_type_symbol
_atom_type_description
_atom_type_scat_dispersion_real
_atom_type_scat_dispersion_imag
_atom_type_scat_source
C C 0.0033 0.0016 'International Tables Vol C Tables 4.2.6.8 and 6.1.1.4'
H H 0.0000 0.0000 'International Tables Vol C Tables 4.2.6.8 and 6.1.1.4'
N N 0.0061 0.0033 'International Tables Vol C Tables 4.2.6.8 and 6.1.1.4'
O O 0.0106 0.0060 'International Tables Vol C Tables 4.2.6.8 and 6.1.1.4'
Ru Ru -1.2594 0.8363 'International Tables Vol C Tables 4.2.6.8 and 6.1.1.4'

loop_
_geom_angle_atom_site_label_1
_geom_angle_atom_site_label_2
_geom_angle_atom_site_label_3
_geom_angle
N1 Ru1 C1 96.3(6)
N1 Ru1 C13 127.3(8)
C1 Ru1 C13 119.2(9)
N1 Ru1 C9 105.7(7)
C1 Ru1 C9 154.7(8)
C13 Ru1 C9 36.2(8)
N1 Ru1 C10 114.2(7)
C1 Ru1 C10 141.4(8)
C13 Ru1 C10 59.9(7)
C9 Ru1 C10 35.4(8)
N1 Ru1 C12 163.1(8)
C1 Ru1 C12 95.6(7)
C13 Ru1 C12 35.8(8)
C9 Ru1 C12 60.3(8)
C10 Ru1 C12 60.9(7)
N1 Ru1 C11 147.8(8)
C1 Ru1 C11 104.9(7)
C13 Ru1 C11 61.1(7)
C9 Ru1 C11 61.5(7)
C10 Ru1 C11 37.8(7)
C12 Ru1 C11 37.0(7)
N1 Ru1 Ru2 48.3(4)
C1 Ru1 Ru2 48.1(5)
C13 Ru1 Ru2 144.5(5)
C9 Ru1 Ru2 151.6(5)
C10 Ru1 Ru2 153.8(5)
C12 Ru1 Ru2 142.0(6)
C11 Ru1 Ru2 146.1(4)
C1 Ru2 N1 95.8(6)
C1 Ru2 C19 126.1(10)
N1 Ru2 C19 124.6(9)
C1 Ru2 C22 134.0(9)
N1 Ru2 C22 117.0(8)
C19 Ru2 C22 60.3(8)
C1 Ru2 C23 157.4(8)
N1 Ru2 C23 106.4(7)
C19 Ru2 C23 35.2(9)
C22 Ru2 C23 36.2(9)
C1 Ru2 C21 101.3(7)
N1 Ru2 C21 151.0(9)
C19 Ru2 C21 60.9(7)
C22 Ru2 C21 36.7(8)
C23 Ru2 C21 60.4(7)
C1 Ru2 C20 96.7(7)
N1 Ru2 C20 162.4(9)
C19 Ru2 C20 38.0(9)
C22 Ru2 C20 60.8(7)
C23 Ru2 C20 60.7(8)
C21 Ru2 C20 35.7(8)
C1 Ru2 Ru1 48.6(5)
N1 Ru2 Ru1 47.2(4)
C19 Ru2 Ru1 150.2(5)
C22 Ru2 Ru1 148.2(6)
C23 Ru2 Ru1 153.5(6)
C21 Ru2 Ru1 143.2(4)
C20 Ru2 Ru1 143.8(5)
C3 N1 Ru1 138.5(11)
C3 N1 Ru2 136.9(11)
Ru1 N1 Ru2 84.5(5)
C2 C1 Ru2 140.3(12)
C2 C1 Ru1 136.3(12)
Ru2 C1 Ru1 83.4(7)
O1 C2 O2 130(2)
O1 C2 C1 119(3)
O2 C2 C1 111(3)
N1 C3 C8 118.1(19)
N1 C3 C4 118.2(18)
C8 C3 C4 123.6(18)
C5 C4 C3 114(2)
C6 C5 C4 124(2)
C5 C6 C7 120(2)
C6 C7 C8 123(3)
C7 C8 C3 114(2)
C10 C9 C13 108(2)
C10 C9 C14 123(3)
C13 C9 C14 129(3)
C10 C9 Ru1 72.6(11)
C13 C9 Ru1 71.0(12)
C14 C9 Ru1 124.6(15)
C9 C10 C11 109.5(19)
C9 C10 C15 127(3)
C11 C10 C15 123(2)
C9 C10 Ru1 72.0(11)
C11 C10 Ru1 72.5(10)
C15 C10 Ru1 123.9(14)
C12 C11 C10 103.2(17)
C12 C11 C16 132(2)
C10 C11 C16 125(2)
C12 C11 Ru1 70.2(10)
C10 C11 Ru1 69.7(9)
C16 C11 Ru1 124.8(12)
C13 C12 C11 109.2(19)
C13 C12 C17 127(2)
C11 C12 C17 123(2)
C13 C12 Ru1 70.8(11)
C11 C12 Ru1 72.9(10)
C17 C12 Ru1 129.2(15)
C12 C13 C9 109.8(19)
C12 C13 C18 123(3)
C9 C13 C18 127(3)
C12 C13 Ru1 73.4(11)
C9 C13 Ru1 72.8(12)
C18 C13 Ru1 124.7(14)
C23 C19 C20 108.4(18)
C23 C19 C24 130(4)
C20 C19 C24 122(3)
C23 C19 Ru2 73.0(12)
C20 C19 Ru2 73.3(11)
C24 C19 Ru2 123.2(15)
C21 C20 C19 104.9(18)
C21 C20 C25 133(3)
C19 C20 C25 122(3)
C21 C20 Ru2 70.5(11)
C19 C20 Ru2 68.8(11)
C25 C20 Ru2 125.2(13)
C20 C21 C22 109.3(19)
C20 C21 C26 126(3)
C22 C21 C26 125(3)
C20 C21 Ru2 73.8(12)
C22 C21 Ru2 70.7(12)
C26 C21 Ru2 126.9(13)
C23 C22 C21 107.7(19)
C23 C22 C27 131(4)
C21 C22 C27 121(4)
C23 C22 Ru2 72.7(13)
C21 C22 Ru2 72.6(11)
C27 C22 Ru2 126.6(19)
C19 C23 C22 110(2)
C19 C23 C28 126(3)
C22 C23 C28 124(3)
C19 C23 Ru2 71.8(12)
C22 C23 Ru2 71.2(12)
C28 C23 Ru2 126.5(17)

loop_
_geom_bond_atom_site_label_1
_geom_bond_atom_site_label_2
_geom_bond_distance
Ru1 N1 1.874(13)
Ru1 C1 1.918(16)
Ru1 C13 2.190(19)
Ru1 C9 2.214(18)
Ru1 C10 2.220(16)
Ru1 C12 2.222(17)
Ru1 C11 2.257(16)
Ru1 Ru2 2.540(2)
Ru2 C1 1.902(16)
Ru2 N1 1.905(13)
Ru2 C19 2.179(18)
Ru2 C22 2.18(2)
Ru2 C23 2.193(19)
Ru2 C21 2.198(18)
Ru2 C20 2.239(19)
O1 C2 1.22(3)
O2 C2 1.30(3)
N1 C3 1.42(2)
C1 C2 1.56(3)
C3 C8 1.42(3)
C3 C4 1.43(3)
C4 C5 1.40(3)
C5 C6 1.31(4)
C6 C7 1.36(4)
C7 C8 1.40(3)
C9 C10 1.35(3)
C9 C13 1.37(3)
C9 C14 1.50(3)
C10 C11 1.45(3)
C10 C15 1.53(3)
C11 C12 1.42(3)
C11 C16 1.52(3)
C12 C13 1.36(3)
C12 C17 1.51(3)
C13 C18 1.56(3)
C19 C23 1.32(3)
C19 C20 1.44(3)
C19 C24 1.49(3)
C20 C21 1.36(3)
C20 C25 1.56(4)
C21 C22 1.38(3)
C21 C26 1.54(3)
C22 C23 1.36(3)
C22 C27 1.51(4)
C23 C28 1.50(4)
